data_4515952
loop_
_publ_author_name
'Aghazadeh Meshgi, Mohammad'
'Zaitsev, Kirill V.'
'Vener, Mikhail V.'
'Churakov, Andrei V.'
'Baumgartner, Judith'
'Marschner, Christoph'

_publ_section_title
;
 Hypercoordinated Oligosilanes Based on Aminotrisphenols.
;
_journal_issue 8
_journal_name_full 'ACS omega'
_journal_page_first 10317
_journal_page_last 10330
_journal_paper_doi 10.1021/acsomega.8b01402
_journal_volume 3
_journal_year 2018
_chemical_formula_sum 'C27 H39 N O3 Si5'
_chemical_formula_weight 566.04
_space_group_IT_number 15
_space_group_name_Hall '-C 2yc'
_space_group_name_H-M_alt 'C 1 2/c 1'
_symmetry_cell_setting monoclinic
_symmetry_space_group_name_H-M 'C 1 2/c 1'
_atom_sites_solution_hydrogens geom
_atom_sites_solution_primary direct
_atom_sites_solution_secondary difmap
_audit_creation_method SHELXL-97
_cell_angle_alpha 90.00
_cell_angle_beta 100.080(6)
_cell_angle_gamma 90.00
_cell_formula_units_Z 16
_cell_length_a 60.459(13)
_cell_length_b 12.913(3)
_cell_length_c 16.786(4)
_cell_measurement_reflns_used 16791
_cell_measurement_temperature 200(2)
_cell_measurement_theta_max 51.946
_cell_measurement_theta_min 4.865
_cell_volume 12903(5)
_computing_cell_refinement 'Bruker XSCANS'
_computing_data_collection 'Bruker XSCANS'
_computing_data_reduction 'Bruker SHELXTL'
_computing_molecular_graphics 'Bruker SHELXTL'
_computing_publication_material 'Bruker SHELXTL'
_computing_structure_refinement 'SHELXL-97 (Sheldrick, 1997)'
_computing_structure_solution 'SHELXS-97 (Sheldrick, 1990)'
_diffrn_ambient_temperature 200(2)
_diffrn_measured_fraction_theta_full 0.998
_diffrn_measured_fraction_theta_max 0.998
_diffrn_measurement_device_type 'SMART APEX''
_diffrn_measurement_method '\w scans'
_diffrn_radiation_monochromator graphite
_diffrn_radiation_source 'fine-focus sealed tube'
_diffrn_radiation_type MoK\a
_diffrn_radiation_wavelength 0.71073
_diffrn_reflns_av_R_equivalents 0.0358
_diffrn_reflns_av_sigmaI/netI 0.0338
_diffrn_reflns_limit_h_max 75
_diffrn_reflns_limit_h_min -74
_diffrn_reflns_limit_k_max 16
_diffrn_reflns_limit_k_min -16
_diffrn_reflns_limit_l_max 20
_diffrn_reflns_limit_l_min -20
_diffrn_reflns_number 50482
_diffrn_reflns_theta_full 26.37
_diffrn_reflns_theta_max 26.37
_diffrn_reflns_theta_min 1.61
_exptl_absorpt_coefficient_mu 0.248
_exptl_absorpt_correction_T_max 0.9383
_exptl_absorpt_correction_T_min 0.8776
_exptl_absorpt_correction_type multi-scan
_exptl_absorpt_process_details SADABS
_exptl_crystal_colour yellow
_exptl_crystal_density_diffrn 1.166
_exptl_crystal_density_method 'not measured'
_exptl_crystal_description blocks
_exptl_crystal_F_000 4832
_exptl_crystal_size_max 0.54
_exptl_crystal_size_mid 0.29
_exptl_crystal_size_min 0.26
_refine_diff_density_max 0.439
_refine_diff_density_min -0.221
_refine_diff_density_rms 0.056
_refine_ls_extinction_method none
_refine_ls_goodness_of_fit_ref 1.026
_refine_ls_hydrogen_treatment constr
_refine_ls_matrix_type full
_refine_ls_number_parameters 667
_refine_ls_number_reflns 13161
_refine_ls_number_restraints 0
_refine_ls_restrained_S_all 1.026
_refine_ls_R_factor_all 0.0672
_refine_ls_R_factor_gt 0.0513
_refine_ls_shift/su_max 0.005
_refine_ls_shift/su_mean 0.000
_refine_ls_structure_factor_coef Fsqd
_refine_ls_weighting_details 'calc w=1/[\s^2^(Fo^2^)+(0.0736P)^2^+7.7185P] where P=(Fo^2^+2Fc^2^)/3'
_refine_ls_weighting_scheme calc
_refine_ls_wR_factor_gt 0.1254
_refine_ls_wR_factor_ref 0.1339
_reflns_number_gt 10363
_reflns_number_total 13161
_reflns_threshold_expression >2sigma(I)
_cod_data_source_file ao8b01402_si_002.cif
_cod_data_source_block 1161
_cod_depositor_comments
;

2020-08-14
Z value and formula fixed to values more according to usual
chemical conventions.                 miguel
;
_cod_original_formula_sum 'C54 H78 N2 O6 Si10'
_cod_original_formula_weight 1132.08
_cod_original_formula_units_Z 8
_cod_original_sg_symbol_H-M C2/c
_cod_database_code 4515952

loop_
_symmetry_equiv_pos_as_xyz
'x, y, z'
'-x, y, -z+1/2'
'x+1/2, y+1/2, z'
'-x+1/2, y+1/2, -z+1/2'
'-x, -y, -z'
'x, -y, z-1/2'
'-x+1/2, -y+1/2, -z'
'x+1/2, -y+1/2, z-1/2'

loop_
_atom_site_label
_atom_site_type_symbol
_atom_site_fract_x
_atom_site_fract_y
_atom_site_fract_z
_atom_site_U_iso_or_equiv
_atom_site_adp_type
_atom_site_occupancy
_atom_site_symmetry_multiplicity
_atom_site_calc_flag
_atom_site_refinement_flags
Si1 Si 0.187540(9) 0.66324(4) 0.13180(3) 0.03138(14) Uani 1 1 d .
Si2 Si 0.197535(11) 0.83393(4) 0.15891(3) 0.03573(15) Uani 1 1 d .
Si3 Si 0.234961(13) 0.83926(6) 0.22638(5) 0.0555(2) Uani 1 1 d .
Si4 Si 0.192956(13) 0.91632(6) 0.03342(4) 0.05175(19) Uani 1 1 d .
Si5 Si 0.171674(16) 0.89856(6) 0.23490(5) 0.0626(2) Uani 1 1 d .
Si6 Si 0.062366(9) 0.32641(4) 0.02031(3) 0.03140(14) Uani 1 1 d .
Si7 Si 0.064440(10) 0.14864(4) 0.00112(3) 0.03410(14) Uani 1 1 d .
Si8 Si 0.098042(11) 0.10717(5) -0.04324(4) 0.04477(17) Uani 1 1 d .
Si9 Si 0.033037(11) 0.10395(5) -0.09544(4) 0.04208(16) Uani 1 1 d .
Si10 Si 0.062915(14) 0.06909(6) 0.12537(4) 0.05301(19) Uani 1 1 d .
N1 N 0.17621(3) 0.47930(14) 0.09815(10) 0.0375(4) Uani 1 1 d .
N2 N 0.05915(3) 0.51348(14) 0.04171(10) 0.0332(4) Uani 1 1 d .
O1 O 0.20390(3) 0.62740(12) 0.06772(11) 0.0553(5) Uani 1 1 d .
O2 O 0.16051(3) 0.67167(13) 0.09170(11) 0.0556(5) Uani 1 1 d .
O3 O 0.19234(3) 0.60511(12) 0.22060(9) 0.0526(4) Uani 1 1 d .
O4 O 0.06572(3) 0.37407(11) -0.06841(9) 0.0405(4) Uani 1 1 d .
O5 O 0.08313(3) 0.34837(12) 0.09679(10) 0.0487(4) Uani 1 1 d .
O6 O 0.03668(3) 0.33736(12) 0.04128(10) 0.0465(4) Uani 1 1 d .
C1 C 0.20882(4) 0.52865(17) 0.04674(13) 0.0401(5) Uani 1 1 d .
C2 C 0.22706(4) 0.5102(2) 0.00965(15) 0.0503(6) Uani 1 1 d .
H2 H 0.2364 0.5657 -0.0015 0.060 Uiso 1 1 calc R
C3 C 0.23157(4) 0.4099(2) -0.01105(15) 0.0510(6) Uani 1 1 d .
H3 H 0.2441 0.3963 -0.0367 0.061 Uiso 1 1 calc R
C4 C 0.21817(5) 0.32953(19) 0.00509(15) 0.0526(6) Uani 1 1 d .
H4 H 0.2215 0.2608 -0.0090 0.063 Uiso 1 1 calc R
C5 C 0.19988(4) 0.34836(17) 0.04173(14) 0.0465(6) Uani 1 1 d .
H5 H 0.1906 0.2926 0.0529 0.056 Uiso 1 1 calc R
C6 C 0.19500(4) 0.44840(16) 0.06226(12) 0.0347(5) Uani 1 1 d .
C7 C 0.14841(4) 0.60125(18) 0.04176(14) 0.0423(5) Uani 1 1 d .
C8 C 0.15559(3) 0.50001(17) 0.04325(12) 0.0369(5) Uani 1 1 d .
C9 C 0.14378(4) 0.4290(2) -0.00945(16) 0.0560(7) Uani 1 1 d .
H9 H 0.1488 0.3594 -0.0102 0.067 Uiso 1 1 calc R
C10 C 0.12444(5) 0.4605(3) -0.06133(17) 0.0653(8) Uani 1 1 d .
H10 H 0.1161 0.4118 -0.0970 0.078 Uiso 1 1 calc R
C11 C 0.11735(4) 0.5607(2) -0.06144(15) 0.0583(7) Uani 1 1 d .
H11 H 0.1041 0.5813 -0.0973 0.070 Uiso 1 1 calc R
C12 C 0.12909(4) 0.6320(2) -0.01023(16) 0.0542(6) Uani 1 1 d .
H12 H 0.1241 0.7017 -0.0103 0.065 Uiso 1 1 calc R
C13 C 0.18378(4) 0.51209(17) 0.23988(13) 0.0418(5) Uani 1 1 d .
C14 C 0.17521(4) 0.44368(16) 0.17868(12) 0.0357(5) Uani 1 1 d .
C15 C 0.16636(4) 0.35029(18) 0.19787(15) 0.0485(6) Uani 1 1 d .
H15 H 0.1604 0.3030 0.1563 0.058 Uiso 1 1 calc R
C16 C 0.16623(5) 0.3259(2) 0.27800(16) 0.0567(7) Uani 1 1 d .
H16 H 0.1602 0.2615 0.2914 0.068 Uiso 1 1 calc R
C17 C 0.17475(5) 0.3945(2) 0.33858(16) 0.0559(7) Uani 1 1 d .
H17 H 0.1745 0.3774 0.3935 0.067 Uiso 1 1 calc R
C18 C 0.18360(4) 0.4877(2) 0.31994(14) 0.0516(6) Uani 1 1 d .
H18 H 0.1895 0.5349 0.3617 0.062 Uiso 1 1 calc R
C19 C 0.06187(3) 0.47344(16) -0.09486(12) 0.0332(4) Uani 1 1 d .
C20 C 0.06169(3) 0.49754(17) -0.17538(12) 0.0372(5) Uani 1 1 d .
H20 H 0.0643 0.4454 -0.2125 0.045 Uiso 1 1 calc R
C21 C 0.05765(4) 0.59836(19) -0.20079(14) 0.0474(6) Uani 1 1 d .
H21 H 0.0575 0.6158 -0.2559 0.057 Uiso 1 1 calc R
C22 C 0.05381(5) 0.6741(2) -0.14703(16) 0.0577(7) Uani 1 1 d .
H22 H 0.0509 0.7432 -0.1654 0.069 Uiso 1 1 calc R
C23 C 0.05411(5) 0.65026(18) -0.06636(15) 0.0497(6) Uani 1 1 d .
H23 H 0.0515 0.7027 -0.0294 0.060 Uiso 1 1 calc R
C24 C 0.05831(3) 0.54967(16) -0.04009(12) 0.0342(5) Uani 1 1 d .
C25 C 0.09107(4) 0.44271(19) 0.12636(13) 0.0411(5) Uani 1 1 d .
C26 C 0.07946(4) 0.53151(18) 0.09918(12) 0.0372(5) Uani 1 1 d .
C27 C 0.08748(5) 0.6269(2) 0.12870(15) 0.0532(6) Uani 1 1 d .
H27 H 0.0797 0.6885 0.1099 0.064 Uiso 1 1 calc R
C28 C 0.10695(5) 0.6318(3) 0.18589(17) 0.0637(8) Uani 1 1 d .
H28 H 0.1125 0.6971 0.2064 0.076 Uiso 1 1 calc R
C29 C 0.11824(4) 0.5429(3) 0.21310(16) 0.0629(8) Uani 1 1 d .
H29 H 0.1316 0.5472 0.2524 0.076 Uiso 1 1 calc R
C30 C 0.11045(4) 0.4476(2) 0.18408(15) 0.0565(7) Uani 1 1 d .
H30 H 0.1182 0.3862 0.2033 0.068 Uiso 1 1 calc R
C31 C 0.02773(4) 0.42175(17) 0.07328(13) 0.0380(5) Uani 1 1 d .
C32 C 0.00812(4) 0.4120(2) 0.10485(15) 0.0489(6) Uani 1 1 d .
H32 H 0.0005 0.3475 0.1030 0.059 Uiso 1 1 calc R
C33 C -0.00014(4) 0.4978(2) 0.13909(14) 0.0527(7) Uani 1 1 d .
H33 H -0.0135 0.4921 0.1611 0.063 Uiso 1 1 calc R
C34 C 0.01077(4) 0.5908(2) 0.14170(15) 0.0565(7) Uani 1 1 d .
H34 H 0.0050 0.6489 0.1660 0.068 Uiso 1 1 calc R
C35 C 0.03019(4) 0.60106(19) 0.10927(14) 0.0483(6) Uani 1 1 d .
H35 H 0.0376 0.6660 0.1107 0.058 Uiso 1 1 calc R
C36 C 0.03870(3) 0.51581(17) 0.07468(12) 0.0350(5) Uani 1 1 d .
C37 C 0.23755(6) 0.7644(3) 0.3218(2) 0.0994(13) Uani 1 1 d .
H37A H 0.2535 0.7565 0.3455 0.149 Uiso 1 1 calc R
H37B H 0.2308 0.6958 0.3105 0.149 Uiso 1 1 calc R
H37C H 0.2298 0.8012 0.3600 0.149 Uiso 1 1 calc R
C38 C 0.24485(8) 0.9743(3) 0.2459(4) 0.156(2) Uani 1 1 d .
H38A H 0.2362 1.0075 0.2831 0.234 Uiso 1 1 calc R
H38B H 0.2427 1.0128 0.1948 0.234 Uiso 1 1 calc R
H38C H 0.2608 0.9740 0.2700 0.234 Uiso 1 1 calc R
C39 C 0.25365(6) 0.7732(4) 0.1644(2) 0.1177(16) Uani 1 1 d .
H39A H 0.2523 0.8075 0.1117 0.177 Uiso 1 1 calc R
H39B H 0.2492 0.7005 0.1566 0.177 Uiso 1 1 calc R
H39C H 0.2693 0.7772 0.1926 0.177 Uiso 1 1 calc R
C40 C 0.19780(12) 1.0579(3) 0.0489(3) 0.170(3) Uani 1 1 d .
H40A H 0.1956 1.0929 -0.0037 0.255 Uiso 1 1 calc R
H40B H 0.2132 1.0697 0.0774 0.255 Uiso 1 1 calc R
H40C H 0.1871 1.0856 0.0812 0.255 Uiso 1 1 calc R
C41 C 0.21305(6) 0.8613(4) -0.02805(19) 0.0995(14) Uani 1 1 d .
H41A H 0.2123 0.9016 -0.0779 0.149 Uiso 1 1 calc R
H41B H 0.2091 0.7891 -0.0417 0.149 Uiso 1 1 calc R
H41C H 0.2283 0.8643 0.0032 0.149 Uiso 1 1 calc R
C42 C 0.16409(5) 0.8956(3) -0.02431(18) 0.0848(11) Uani 1 1 d .
H42A H 0.1531 0.9158 0.0092 0.127 Uiso 1 1 calc R
H42B H 0.1621 0.8223 -0.0389 0.127 Uiso 1 1 calc R
H42C H 0.1619 0.9378 -0.0736 0.127 Uiso 1 1 calc R
C43 C 0.14252(6) 0.8947(3) 0.1762(2) 0.0948(12) Uani 1 1 d .
H43A H 0.1319 0.9142 0.2114 0.142 Uiso 1 1 calc R
H43B H 0.1391 0.8245 0.1554 0.142 Uiso 1 1 calc R
H43C H 0.1412 0.9433 0.1308 0.142 Uiso 1 1 calc R
C44 C 0.17157(8) 0.8180(4) 0.3277(2) 0.1184(17) Uani 1 1 d .
H44A H 0.1868 0.8160 0.3598 0.178 Uiso 1 1 calc R
H44B H 0.1667 0.7475 0.3118 0.178 Uiso 1 1 calc R
H44C H 0.1612 0.8485 0.3601 0.178 Uiso 1 1 calc R
C45 C 0.17816(11) 1.0368(3) 0.2618(4) 0.172(3) Uani 1 1 d .
H45A H 0.1791 1.0762 0.2126 0.258 Uiso 1 1 calc R
H45B H 0.1925 1.0410 0.2991 0.258 Uiso 1 1 calc R
H45C H 0.1662 1.0658 0.2879 0.258 Uiso 1 1 calc R
C46 C 0.12243(4) 0.1598(2) 0.02988(18) 0.0648(8) Uani 1 1 d .
H46A H 0.1363 0.1488 0.0084 0.097 Uiso 1 1 calc R
H46B H 0.1235 0.1239 0.0819 0.097 Uiso 1 1 calc R
H46C H 0.1203 0.2340 0.0376 0.097 Uiso 1 1 calc R
C47 C 0.09876(5) 0.1657(3) -0.14464(17) 0.0696(8) Uani 1 1 d .
H47A H 0.1137 0.1563 -0.1584 0.104 Uiso 1 1 calc R
H47B H 0.0954 0.2399 -0.1431 0.104 Uiso 1 1 calc R
H47C H 0.0876 0.1318 -0.1856 0.104 Uiso 1 1 calc R
C48 C 0.10112(5) -0.0370(2) -0.0510(2) 0.0678(8) Uani 1 1 d .
H48A H 0.0873 -0.0663 -0.0820 0.102 Uiso 1 1 calc R
H48B H 0.1039 -0.0673 0.0034 0.102 Uiso 1 1 calc R
H48C H 0.1138 -0.0528 -0.0785 0.102 Uiso 1 1 calc R
C49 C 0.03390(5) 0.1762(3) -0.19198(15) 0.0658(8) Uani 1 1 d .
H49A H 0.0211 0.1553 -0.2331 0.099 Uiso 1 1 calc R
H49B H 0.0479 0.1602 -0.2110 0.099 Uiso 1 1 calc R
H49C H 0.0331 0.2508 -0.1822 0.099 Uiso 1 1 calc R
C50 C 0.03274(5) -0.0394(2) -0.11557(19) 0.0692(8) Uani 1 1 d .
H50A H 0.0322 -0.0770 -0.0653 0.104 Uiso 1 1 calc R
H50B H 0.0464 -0.0589 -0.1360 0.104 Uiso 1 1 calc R
H50C H 0.0195 -0.0570 -0.1559 0.104 Uiso 1 1 calc R
C51 C 0.00615(4) 0.1381(2) -0.06120(17) 0.0539(6) Uani 1 1 d .
H51A H -0.0064 0.1280 -0.1060 0.081 Uiso 1 1 calc R
H51B H 0.0066 0.2107 -0.0440 0.081 Uiso 1 1 calc R
H51C H 0.0042 0.0935 -0.0158 0.081 Uiso 1 1 calc R
C52 C 0.03628(6) 0.1059(3) 0.16038(19) 0.0819(10) Uani 1 1 d .
H52A H 0.0356 0.0717 0.2121 0.123 Uiso 1 1 calc R
H52B H 0.0234 0.0840 0.1200 0.123 Uiso 1 1 calc R
H52C H 0.0358 0.1811 0.1674 0.123 Uiso 1 1 calc R
C53 C 0.08700(6) 0.1100(3) 0.20411(18) 0.0860(11) Uani 1 1 d .
H53A H 0.0872 0.1857 0.2086 0.129 Uiso 1 1 calc R
H53B H 0.1011 0.0864 0.1889 0.129 Uiso 1 1 calc R
H53C H 0.0854 0.0795 0.2563 0.129 Uiso 1 1 calc R
C54 C 0.06367(7) -0.0760(2) 0.1149(2) 0.0874(11) Uani 1 1 d .
H54A H 0.0782 -0.0969 0.1015 0.131 Uiso 1 1 calc R
H54B H 0.0515 -0.0982 0.0717 0.131 Uiso 1 1 calc R
H54C H 0.0617 -0.1083 0.1660 0.131 Uiso 1 1 calc R

loop_
_atom_site_aniso_label
_atom_site_aniso_U_11
_atom_site_aniso_U_22
_atom_site_aniso_U_33
_atom_site_aniso_U_23
_atom_site_aniso_U_13
_atom_site_aniso_U_12
Si1 0.0342(3) 0.0295(3) 0.0294(3) -0.0007(2) 0.0025(2) -0.0031(2)
Si2 0.0470(4) 0.0292(3) 0.0301(3) -0.0014(2) 0.0044(3) -0.0034(2)
Si3 0.0546(4) 0.0550(4) 0.0514(4) 0.0084(3) -0.0058(3) -0.0186(3)
Si4 0.0662(5) 0.0482(4) 0.0396(4) 0.0121(3) 0.0059(3) -0.0070(3)
Si5 0.0905(6) 0.0535(4) 0.0498(4) -0.0054(3) 0.0289(4) 0.0134(4)
Si6 0.0311(3) 0.0343(3) 0.0286(3) -0.0010(2) 0.0045(2) 0.0017(2)
Si7 0.0403(3) 0.0329(3) 0.0291(3) 0.0011(2) 0.0062(2) 0.0027(2)
Si8 0.0404(4) 0.0462(4) 0.0479(4) -0.0010(3) 0.0085(3) 0.0068(3)
Si9 0.0426(4) 0.0472(4) 0.0362(3) -0.0064(3) 0.0062(3) -0.0026(3)
Si10 0.0771(5) 0.0494(4) 0.0329(3) 0.0081(3) 0.0109(3) 0.0001(4)
N1 0.0351(10) 0.0441(11) 0.0328(9) 0.0035(8) 0.0050(8) -0.0018(8)
N2 0.0332(9) 0.0402(10) 0.0262(8) -0.0017(7) 0.0050(7) -0.0007(7)
O1 0.0699(12) 0.0323(8) 0.0742(12) -0.0079(8) 0.0416(10) -0.0102(8)
O2 0.0435(10) 0.0472(10) 0.0678(12) -0.0173(8) -0.0130(8) 0.0075(7)
O3 0.0726(12) 0.0451(9) 0.0336(8) 0.0043(7) -0.0085(8) -0.0251(8)
O4 0.0562(10) 0.0357(8) 0.0319(8) -0.0003(6) 0.0141(7) 0.0061(7)
O5 0.0508(10) 0.0426(9) 0.0448(9) -0.0012(7) -0.0139(8) 0.0044(7)
O6 0.0398(9) 0.0413(9) 0.0627(11) -0.0104(8) 0.0209(8) -0.0050(7)
C1 0.0439(13) 0.0371(12) 0.0405(12) -0.0039(10) 0.0106(10) -0.0033(9)
C2 0.0452(14) 0.0541(15) 0.0550(15) -0.0108(12) 0.0180(12) -0.0102(11)
C3 0.0464(14) 0.0631(17) 0.0450(14) -0.0094(12) 0.0119(11) 0.0104(12)
C4 0.0702(18) 0.0416(14) 0.0469(14) -0.0041(11) 0.0126(13) 0.0124(12)
C5 0.0631(16) 0.0341(12) 0.0435(13) -0.0029(10) 0.0124(11) -0.0055(11)
C6 0.0368(11) 0.0369(11) 0.0291(10) -0.0002(9) 0.0019(9) -0.0015(9)
C7 0.0344(12) 0.0504(14) 0.0398(12) -0.0057(10) -0.0004(9) -0.0053(10)
C8 0.0339(11) 0.0455(13) 0.0310(11) 0.0001(9) 0.0049(9) -0.0115(9)
C9 0.0547(16) 0.0542(15) 0.0565(16) -0.0078(12) 0.0029(13) -0.0223(12)
C10 0.0519(16) 0.084(2) 0.0538(16) -0.0119(15) -0.0070(13) -0.0315(15)
C11 0.0354(13) 0.091(2) 0.0445(14) 0.0052(14) -0.0052(11) -0.0144(13)
C12 0.0371(13) 0.0666(17) 0.0551(15) 0.0023(13) -0.0023(11) 0.0002(12)
C13 0.0468(13) 0.0402(12) 0.0361(12) 0.0068(10) 0.0007(10) -0.0079(10)
C14 0.0385(11) 0.0367(11) 0.0325(11) 0.0036(9) 0.0076(9) -0.0008(9)
C15 0.0628(16) 0.0372(13) 0.0471(14) -0.0002(11) 0.0140(12) -0.0081(11)
C16 0.0764(19) 0.0416(14) 0.0552(16) 0.0143(12) 0.0204(14) -0.0081(12)
C17 0.0764(18) 0.0546(15) 0.0380(13) 0.0118(12) 0.0131(12) -0.0014(13)
C18 0.0681(17) 0.0491(14) 0.0340(12) 0.0031(11) -0.0007(11) -0.0071(12)
C19 0.0295(10) 0.0368(11) 0.0328(11) 0.0016(9) 0.0043(8) 0.0000(8)
C20 0.0366(11) 0.0465(13) 0.0284(11) -0.0021(9) 0.0056(9) 0.0001(9)
C21 0.0546(14) 0.0559(15) 0.0312(12) 0.0102(11) 0.0065(10) 0.0009(11)
C22 0.085(2) 0.0410(14) 0.0485(15) 0.0115(11) 0.0143(14) 0.0083(13)
C23 0.0709(17) 0.0376(13) 0.0422(13) -0.0012(10) 0.0141(12) 0.0048(11)
C24 0.0352(11) 0.0387(11) 0.0283(10) 0.0008(9) 0.0049(8) 0.0005(9)
C25 0.0370(12) 0.0534(14) 0.0316(11) -0.0069(10) 0.0027(9) -0.0043(10)
C26 0.0373(12) 0.0477(13) 0.0277(10) -0.0062(9) 0.0084(9) -0.0061(9)
C27 0.0630(17) 0.0518(15) 0.0454(14) -0.0121(11) 0.0112(12) -0.0115(12)
C28 0.0655(18) 0.078(2) 0.0483(16) -0.0242(15) 0.0111(14) -0.0319(16)
C29 0.0433(15) 0.102(2) 0.0417(14) -0.0185(15) 0.0021(11) -0.0210(15)
C30 0.0424(14) 0.0811(19) 0.0419(14) -0.0074(13) -0.0039(11) 0.0015(13)
C31 0.0332(11) 0.0462(13) 0.0351(11) -0.0035(10) 0.0070(9) 0.0053(9)
C32 0.0347(12) 0.0656(16) 0.0473(14) -0.0016(12) 0.0096(10) -0.0009(11)
C33 0.0348(13) 0.084(2) 0.0399(13) -0.0027(13) 0.0097(10) 0.0151(13)
C34 0.0552(16) 0.0667(18) 0.0495(15) -0.0087(13) 0.0147(12) 0.0222(14)
C35 0.0530(15) 0.0472(14) 0.0458(14) -0.0049(11) 0.0115(11) 0.0106(11)
C36 0.0349(11) 0.0448(12) 0.0246(10) 0.0006(9) 0.0028(8) 0.0080(9)
C37 0.092(3) 0.132(3) 0.063(2) 0.033(2) -0.0205(18) -0.026(2)
C38 0.124(4) 0.070(3) 0.242(6) 0.005(3) -0.056(4) -0.051(3)
C39 0.061(2) 0.194(5) 0.096(3) 0.023(3) 0.006(2) 0.032(3)
C40 0.343(8) 0.053(2) 0.095(3) 0.032(2) -0.013(4) -0.048(3)
C41 0.060(2) 0.189(4) 0.0534(19) 0.032(2) 0.0207(15) 0.005(2)
C42 0.0583(18) 0.147(3) 0.0486(17) 0.0326(19) 0.0067(14) 0.0207(19)
C43 0.079(2) 0.122(3) 0.093(3) 0.021(2) 0.043(2) 0.039(2)
C44 0.136(4) 0.173(4) 0.058(2) 0.038(2) 0.052(2) 0.063(3)
C45 0.264(7) 0.086(3) 0.198(6) -0.082(4) 0.133(5) -0.032(4)
C46 0.0465(15) 0.0678(19) 0.077(2) -0.0013(15) 0.0011(14) -0.0018(13)
C47 0.0612(18) 0.097(2) 0.0578(17) 0.0075(16) 0.0290(14) 0.0101(16)
C48 0.0573(17) 0.0528(16) 0.092(2) -0.0156(15) 0.0097(15) 0.0141(13)
C49 0.0509(16) 0.106(2) 0.0374(14) 0.0075(15) -0.0001(12) -0.0021(15)
C50 0.0711(19) 0.0569(17) 0.077(2) -0.0276(15) 0.0062(16) -0.0060(14)
C51 0.0438(14) 0.0590(16) 0.0594(16) -0.0063(13) 0.0100(12) -0.0048(12)
C52 0.103(3) 0.100(3) 0.0516(17) 0.0089(17) 0.0387(18) 0.001(2)
C53 0.108(3) 0.100(3) 0.0413(16) 0.0185(16) -0.0098(16) -0.006(2)
C54 0.147(3) 0.0546(18) 0.066(2) 0.0218(15) 0.032(2) 0.0025(19)

loop_
_atom_type_symbol
_atom_type_description
_atom_type_scat_dispersion_real
_atom_type_scat_dispersion_imag
_atom_type_scat_source
C C 0.0033 0.0016 'International Tables Vol C Tables 4.2.6.8 and 6.1.1.4'
H H 0.0000 0.0000 'International Tables Vol C Tables 4.2.6.8 and 6.1.1.4'
N N 0.0061 0.0033 'International Tables Vol C Tables 4.2.6.8 and 6.1.1.4'
O O 0.0106 0.0060 'International Tables Vol C Tables 4.2.6.8 and 6.1.1.4'
Si Si 0.0817 0.0704 'International Tables Vol C Tables 4.2.6.8 and 6.1.1.4'

loop_
_geom_angle_atom_site_label_1
_geom_angle_atom_site_label_2
_geom_angle_atom_site_label_3
_geom_angle
O3 Si1 O1 115.53(10)
O3 Si1 O2 113.71(10)
O1 Si1 O2 114.48(10)
O3 Si1 Si2 104.93(6)
O1 Si1 Si2 103.30(6)
O2 Si1 Si2 102.86(6)
Si1 Si2 Si4 105.77(3)
Si1 Si2 Si5 105.74(4)
Si4 Si2 Si5 110.17(4)
Si1 Si2 Si3 108.66(3)
Si4 Si2 Si3 111.98(4)
Si5 Si2 Si3 113.98(4)
C38 Si3 C37 111.2(2)
C38 Si3 C39 108.6(3)
C37 Si3 C39 105.9(2)
C38 Si3 Si2 111.51(16)
C37 Si3 Si2 109.28(12)
C39 Si3 Si2 110.10(13)
C42 Si4 C40 108.9(2)
C42 Si4 C41 107.42(16)
C40 Si4 C41 110.4(3)
C42 Si4 Si2 110.90(10)
C40 Si4 Si2 109.31(14)
C41 Si4 Si2 109.86(12)
C43 Si5 C45 107.1(3)
C43 Si5 C44 106.5(2)
C45 Si5 C44 111.1(3)
C43 Si5 Si2 111.26(11)
C45 Si5 Si2 109.96(17)
C44 Si5 Si2 110.80(12)
O5 Si6 O4 115.97(9)
O5 Si6 O6 115.61(9)
O4 Si6 O6 115.22(9)
O5 Si6 Si7 102.98(6)
O4 Si6 Si7 102.96(6)
O6 Si6 Si7 100.89(6)
Si6 Si7 Si10 107.36(3)
Si6 Si7 Si9 106.40(3)
Si10 Si7 Si9 110.78(4)
Si6 Si7 Si8 109.89(3)
Si10 Si7 Si8 110.74(4)
Si9 Si7 Si8 111.49(4)
C47 Si8 C46 107.99(14)
C47 Si8 C48 108.62(15)
C46 Si8 C48 109.20(13)
C47 Si8 Si7 110.86(10)
C46 Si8 Si7 109.61(10)
C48 Si8 Si7 110.51(10)
C51 Si9 C49 107.76(13)
C51 Si9 C50 107.81(13)
C49 Si9 C50 109.55(15)
C51 Si9 Si7 111.85(9)
C49 Si9 Si7 109.45(9)
C50 Si9 Si7 110.35(10)
C53 Si10 C52 108.31(17)
C53 Si10 C54 108.65(17)
C52 Si10 C54 108.57(17)
C53 Si10 Si7 111.08(11)
C52 Si10 Si7 109.81(11)
C54 Si10 Si7 110.35(10)
C6 N1 C14 118.21(17)
C6 N1 C8 116.38(16)
C14 N1 C8 119.11(17)
C36 N2 C26 115.30(16)
C36 N2 C24 117.97(16)
C26 N2 C24 117.95(16)
C1 O1 Si1 127.65(14)
C7 O2 Si1 126.29(15)
C13 O3 Si1 126.81(14)
C19 O4 Si6 126.95(13)
C25 O5 Si6 127.11(14)
C31 O6 Si6 126.94(14)
O1 C1 C2 120.2(2)
O1 C1 C6 118.91(19)
C2 C1 C6 120.8(2)
C1 C2 C3 119.0(2)
C4 C3 C2 120.7(2)
C3 C4 C5 120.2(2)
C4 C5 C6 119.9(2)
C5 C6 C1 119.4(2)
C5 C6 N1 125.8(2)
C1 C6 N1 114.83(19)
O2 C7 C8 119.3(2)
O2 C7 C12 119.9(2)
C8 C7 C12 120.7(2)
C7 C8 C9 119.5(2)
C7 C8 N1 115.04(18)
C9 C8 N1 125.3(2)
C8 C9 C10 119.3(3)
C11 C10 C9 120.5(2)
C10 C11 C12 120.6(2)
C11 C12 C7 119.3(3)
O3 C13 C18 119.8(2)
O3 C13 C14 119.49(19)
C18 C13 C14 120.7(2)
C15 C14 C13 119.6(2)
C15 C14 N1 125.5(2)
C13 C14 N1 114.90(18)
C14 C15 C16 119.6(2)
C17 C16 C15 120.4(2)
C18 C17 C16 120.3(2)
C17 C18 C13 119.4(2)
O4 C19 C20 120.04(19)
O4 C19 C24 119.24(18)
C20 C19 C24 120.72(19)
C21 C20 C19 119.0(2)
C22 C21 C20 120.6(2)
C21 C22 C23 120.4(2)
C24 C23 C22 119.5(2)
C23 C24 C19 119.75(19)
C23 C24 N2 125.63(19)
C19 C24 N2 114.62(18)
O5 C25 C26 119.55(19)
O5 C25 C30 119.6(2)
C26 C25 C30 120.8(2)
C25 C26 C27 119.7(2)
C25 C26 N2 114.31(19)
C27 C26 N2 126.0(2)
C28 C27 C26 119.4(3)
C29 C28 C27 120.4(3)
C28 C29 C30 120.7(2)
C29 C30 C25 118.9(3)
O6 C31 C36 119.05(18)
O6 C31 C32 120.1(2)
C36 C31 C32 120.8(2)
C33 C32 C31 118.8(2)
C34 C33 C32 120.7(2)
C33 C34 C35 120.6(2)
C34 C35 C36 119.5(2)
C31 C36 C35 119.6(2)
C31 C36 N2 114.61(18)
C35 C36 N2 125.8(2)

loop_
_geom_bond_atom_site_label_1
_geom_bond_atom_site_label_2
_geom_bond_distance
Si1 O3 1.6487(16)
Si1 O1 1.6500(17)
Si1 O2 1.6583(17)
Si1 Si2 2.3096(9)
Si2 Si4 2.3329(10)
Si2 Si5 2.3380(10)
Si2 Si3 2.3474(11)
Si3 C38 1.854(4)
Si3 C37 1.855(3)
Si3 C39 1.870(4)
Si4 C42 1.861(3)
Si4 C40 1.863(4)
Si4 C41 1.867(3)
Si5 C43 1.864(4)
Si5 C45 1.866(4)
Si5 C44 1.874(3)
Si6 O5 1.6555(16)
Si6 O4 1.6564(15)
Si6 O6 1.6575(16)
Si6 Si7 2.3245(9)
Si7 Si10 2.3411(10)
Si7 Si9 2.3426(9)
Si7 Si8 2.3448(10)
Si8 C47 1.870(3)
Si8 C46 1.873(3)
Si8 C48 1.878(3)
Si9 C51 1.869(3)
Si9 C49 1.879(3)
Si9 C50 1.881(3)
Si10 C53 1.864(3)
Si10 C52 1.870(3)
Si10 C54 1.883(3)
N1 C6 1.433(3)
N1 C14 1.439(3)
N1 C8 1.440(3)
N2 C36 1.441(3)
N2 C26 1.441(3)
N2 C24 1.443(3)
O1 C1 1.369(3)
O2 C7 1.360(3)
O3 C13 1.369(3)
O4 C19 1.364(3)
O5 C25 1.370(3)
O6 C31 1.368(3)
C1 C2 1.379(3)
C1 C6 1.384(3)
C2 C3 1.381(3)
C3 C4 1.372(4)
C4 C5 1.378(4)
C5 C6 1.382(3)
C7 C8 1.376(3)
C7 C12 1.388(3)
C8 C9 1.383(3)
C9 C10 1.391(4)
C10 C11 1.363(4)
C11 C12 1.370(4)
C13 C18 1.382(3)
C13 C14 1.385(3)
C14 C15 1.380(3)
C15 C16 1.383(3)
C16 C17 1.379(4)
C17 C18 1.375(4)
C19 C20 1.385(3)
C19 C24 1.389(3)
C20 C21 1.378(3)
C21 C22 1.378(4)
C22 C23 1.386(3)
C23 C24 1.381(3)
C25 C26 1.380(3)
C25 C30 1.385(3)
C26 C27 1.384(3)
C27 C28 1.384(4)
C28 C29 1.373(4)
C29 C30 1.375(4)
C31 C36 1.382(3)
C31 C32 1.387(3)
C32 C33 1.381(4)
C33 C34 1.367(4)
C34 C35 1.384(4)
C35 C36 1.385(3)

loop_
_geom_torsion_atom_site_label_1
_geom_torsion_atom_site_label_2
_geom_torsion_atom_site_label_3
_geom_torsion_atom_site_label_4
_geom_torsion
O3 Si1 Si2 Si4 176.71(8)
O1 Si1 Si2 Si4 55.29(8)
O2 Si1 Si2 Si4 -64.10(8)
O3 Si1 Si2 Si5 -66.43(8)
O1 Si1 Si2 Si5 172.15(8)
O2 Si1 Si2 Si5 52.76(8)
O3 Si1 Si2 Si3 56.32(8)
O1 Si1 Si2 Si3 -65.10(8)
O2 Si1 Si2 Si3 175.51(8)
Si1 Si2 Si3 C38 177.1(2)
Si4 Si2 Si3 C38 60.6(2)
Si5 Si2 Si3 C38 -65.3(2)
Si1 Si2 Si3 C37 -59.53(16)
Si4 Si2 Si3 C37 -175.99(15)
Si5 Si2 Si3 C37 58.09(16)
Si1 Si2 Si3 C39 56.43(17)
Si4 Si2 Si3 C39 -60.03(17)
Si5 Si2 Si3 C39 174.06(17)
Si1 Si2 Si4 C42 54.21(14)
Si5 Si2 Si4 C42 -59.62(14)
Si3 Si2 Si4 C42 172.40(13)
Si1 Si2 Si4 C40 174.3(2)
Si5 Si2 Si4 C40 60.4(3)
Si3 Si2 Si4 C40 -67.5(3)
Si1 Si2 Si4 C41 -64.39(15)
Si5 Si2 Si4 C41 -178.22(15)
Si3 Si2 Si4 C41 53.81(15)
Si1 Si2 Si5 C43 -62.15(14)
Si4 Si2 Si5 C43 51.70(14)
Si3 Si2 Si5 C43 178.56(14)
Si1 Si2 Si5 C45 179.4(2)
Si4 Si2 Si5 C45 -66.7(2)
Si3 Si2 Si5 C45 60.1(2)
Si1 Si2 Si5 C44 56.16(18)
Si4 Si2 Si5 C44 170.01(18)
Si3 Si2 Si5 C44 -63.13(18)
O5 Si6 Si7 Si10 54.51(8)
O4 Si6 Si7 Si10 175.45(6)
O6 Si6 Si7 Si10 -65.24(7)
O5 Si6 Si7 Si9 173.16(7)
O4 Si6 Si7 Si9 -65.89(7)
O6 Si6 Si7 Si9 53.42(7)
O5 Si6 Si7 Si8 -66.00(8)
O4 Si6 Si7 Si8 54.94(7)
O6 Si6 Si7 Si8 174.25(7)
Si6 Si7 Si8 C47 -64.08(12)
Si10 Si7 Si8 C47 177.47(12)
Si9 Si7 Si8 C47 53.64(12)
Si6 Si7 Si8 C46 55.03(11)
Si10 Si7 Si8 C46 -63.41(11)
Si9 Si7 Si8 C46 172.75(10)
Si6 Si7 Si8 C48 175.43(11)
Si10 Si7 Si8 C48 56.98(12)
Si9 Si7 Si8 C48 -66.86(11)
Si6 Si7 Si9 C51 -59.53(10)
Si10 Si7 Si9 C51 56.85(10)
Si8 Si7 Si9 C51 -179.34(10)
Si6 Si7 Si9 C49 59.82(11)
Si10 Si7 Si9 C49 176.21(11)
Si8 Si7 Si9 C49 -59.98(11)
Si6 Si7 Si9 C50 -179.54(11)
Si10 Si7 Si9 C50 -63.16(12)
Si8 Si7 Si9 C50 60.65(12)
Si6 Si7 Si10 C53 -61.03(14)
Si9 Si7 Si10 C53 -176.82(14)
Si8 Si7 Si10 C53 58.94(14)
Si6 Si7 Si10 C52 58.75(13)
Si9 Si7 Si10 C52 -57.03(13)
Si8 Si7 Si10 C52 178.72(13)
Si6 Si7 Si10 C54 178.40(14)
Si9 Si7 Si10 C54 62.62(15)
Si8 Si7 Si10 C54 -61.62(15)
O3 Si1 O1 C1 49.2(2)
O2 Si1 O1 C1 -85.7(2)
Si2 Si1 O1 C1 163.22(19)
O3 Si1 O2 C7 -90.4(2)
O1 Si1 O2 C7 45.4(2)
Si2 Si1 O2 C7 156.69(19)
O1 Si1 O3 C13 -85.6(2)
O2 Si1 O3 C13 49.8(2)
Si2 Si1 O3 C13 161.38(19)
O5 Si6 O4 C19 -81.28(18)
O6 Si6 O4 C19 58.27(19)
Si7 Si6 O4 C19 167.10(16)
O4 Si6 O5 C25 59.9(2)
O6 Si6 O5 C25 -79.5(2)
Si7 Si6 O5 C25 171.54(17)
O5 Si6 O6 C31 56.0(2)
O4 Si6 O6 C31 -83.7(2)
Si7 Si6 O6 C31 166.28(17)
Si1 O1 C1 C2 -162.80(19)
Si1 O1 C1 C6 18.2(3)
O1 C1 C2 C3 -179.8(2)
C6 C1 C2 C3 -0.8(4)
C1 C2 C3 C4 -0.1(4)
C2 C3 C4 C5 0.5(4)
C3 C4 C5 C6 0.0(4)
C4 C5 C6 C1 -0.9(3)
C4 C5 C6 N1 177.9(2)
O1 C1 C6 C5 -179.7(2)
C2 C1 C6 C5 1.3(3)
O1 C1 C6 N1 1.3(3)
C2 C1 C6 N1 -177.7(2)
C14 N1 C6 C5 65.6(3)
C8 N1 C6 C5 -86.3(3)
C14 N1 C6 C1 -115.4(2)
C8 N1 C6 C1 92.6(2)
Si1 O2 C7 C8 23.4(3)
Si1 O2 C7 C12 -156.29(19)
O2 C7 C8 C9 -177.7(2)
C12 C7 C8 C9 2.0(4)
O2 C7 C8 N1 -1.5(3)
C12 C7 C8 N1 178.2(2)
C6 N1 C8 C7 -114.7(2)
C14 N1 C8 C7 93.6(2)
C6 N1 C8 C9 61.2(3)
C14 N1 C8 C9 -90.5(3)
C7 C8 C9 C10 -2.0(4)
N1 C8 C9 C10 -177.8(2)
C8 C9 C10 C11 1.1(4)
C9 C10 C11 C12 -0.3(4)
C10 C11 C12 C7 0.2(4)
O2 C7 C12 C11 178.6(2)
C8 C7 C12 C11 -1.1(4)
Si1 O3 C13 C18 -160.5(2)
Si1 O3 C13 C14 19.0(3)
O3 C13 C14 C15 -179.3(2)
C18 C13 C14 C15 0.1(4)
O3 C13 C14 N1 -0.1(3)
C18 C13 C14 N1 179.3(2)
C6 N1 C14 C15 -85.9(3)
C8 N1 C14 C15 65.2(3)
C6 N1 C14 C13 94.9(2)
C8 N1 C14 C13 -113.9(2)
C13 C14 C15 C16 -0.2(4)
N1 C14 C15 C16 -179.3(2)
C14 C15 C16 C17 0.4(4)
C15 C16 C17 C18 -0.4(4)
C16 C17 C18 C13 0.2(4)
O3 C13 C18 C17 179.3(2)
C14 C13 C18 C17 -0.1(4)
Si6 O4 C19 C20 -168.79(16)
Si6 O4 C19 C24 11.6(3)
O4 C19 C20 C21 179.7(2)
C24 C19 C20 C21 -0.8(3)
C19 C20 C21 C22 -0.1(4)
C20 C21 C22 C23 0.4(4)
C21 C22 C23 C24 0.0(4)
C22 C23 C24 C19 -0.8(4)
C22 C23 C24 N2 180.0(2)
O4 C19 C24 C23 -179.2(2)
C20 C19 C24 C23 1.2(3)
O4 C19 C24 N2 0.1(3)
C20 C19 C24 N2 -179.51(18)
C36 N2 C24 C23 66.0(3)
C26 N2 C24 C23 -80.0(3)
C36 N2 C24 C19 -113.2(2)
C26 N2 C24 C19 100.7(2)
Si6 O5 C25 C26 9.3(3)
Si6 O5 C25 C30 -171.74(18)
O5 C25 C26 C27 -179.8(2)
C30 C25 C26 C27 1.3(3)
O5 C25 C26 N2 1.4(3)
C30 C25 C26 N2 -177.5(2)
C36 N2 C26 C25 99.5(2)
C24 N2 C26 C25 -113.6(2)
C36 N2 C26 C27 -79.2(3)
C24 N2 C26 C27 67.7(3)
C25 C26 C27 C28 -0.8(3)
N2 C26 C27 C28 177.9(2)
C26 C27 C28 C29 0.1(4)
C27 C28 C29 C30 0.0(4)
C28 C29 C30 C25 0.5(4)
O5 C25 C30 C29 179.9(2)
C26 C25 C30 C29 -1.2(4)
Si6 O6 C31 C36 14.1(3)
Si6 O6 C31 C32 -164.97(17)
O6 C31 C32 C33 178.0(2)
C36 C31 C32 C33 -1.1(3)
C31 C32 C33 C34 0.2(4)
C32 C33 C34 C35 0.7(4)
C33 C34 C35 C36 -0.7(4)
O6 C31 C36 C35 -177.9(2)
C32 C31 C36 C35 1.1(3)
O6 C31 C36 N2 -0.6(3)
C32 C31 C36 N2 178.43(19)
C34 C35 C36 C31 -0.2(3)
C34 C35 C36 N2 -177.2(2)
C26 N2 C36 C31 -113.3(2)
C24 N2 C36 C31 99.8(2)
C26 N2 C36 C35 63.8(3)
C24 N2 C36 C35 -83.1(3)
